data_7023174
loop_
_publ_author_name
'Piskunov, Alexandr V.'
'Meshcheryakova, Irina N.'
'Fukin, Georgy K.'
'Shavyrin, Andrei S.'
'Cherkasov, Vladimir K.'
'Abakumov, Gleb A.'

_publ_section_title
;
 The new C-C bond formation in the reaction of o-amidophenolate
 indium(III) complex with alkyl iodides.
;
_journal_issue 29
_journal_name_full 'Dalton transactions (Cambridge, England : 2003)'
_journal_page_first 10533
_journal_page_last 10539
_journal_paper_doi 10.1039/c3dt50934f
_journal_volume 42
_journal_year 2013
_chemical_formula_sum 'C66 H109 In N2 Na O9'
_chemical_formula_weight 1212.36
_chemical_name_systematic
;
?
;
_space_group_IT_number 2
_symmetry_cell_setting triclinic
_symmetry_space_group_name_Hall '-P 1'
_symmetry_space_group_name_H-M 'P -1'
_atom_sites_solution_hydrogens geom
_atom_sites_solution_primary direct
_atom_sites_solution_secondary difmap
_audit_creation_method SHELXL-97
_cell_angle_alpha 65.2340(10)
_cell_angle_beta 85.4070(10)
_cell_angle_gamma 87.6900(10)
_cell_formula_units_Z 2
_cell_length_a 13.1453(5)
_cell_length_b 16.6419(6)
_cell_length_c 17.5596(6)
_cell_measurement_reflns_used 900
_cell_measurement_temperature 150(2)
_cell_measurement_theta_max 30
_cell_measurement_theta_min 2
_cell_volume 3476.8(2)
_computing_cell_refinement 'Bruker SMART'
_computing_data_collection 'Bruker SMART'
_computing_data_reduction 'Bruker SHELXTL'
_computing_molecular_graphics 'Bruker SHELXTL'
_computing_publication_material 'Bruker SHELXTL'
_computing_structure_refinement 'SHELXL-97 (Sheldrick, 2008)'
_computing_structure_solution 'SHELXS-97 (Sheldrick, 2008)'
_diffrn_ambient_temperature 150(2)
_diffrn_measured_fraction_theta_full 0.994
_diffrn_measured_fraction_theta_max 0.994
_diffrn_measurement_device_type 'CCD area detector'
_diffrn_measurement_method 'phi and omega scans'
_diffrn_radiation_monochromator graphite
_diffrn_radiation_source 'fine-focus sealed tube'
_diffrn_radiation_type MoK\a
_diffrn_radiation_wavelength 0.71073
_diffrn_reflns_av_R_equivalents 0.0199
_diffrn_reflns_av_sigmaI/netI 0.0381
_diffrn_reflns_limit_h_max 14
_diffrn_reflns_limit_h_min -15
_diffrn_reflns_limit_k_max 19
_diffrn_reflns_limit_k_min -19
_diffrn_reflns_limit_l_max 20
_diffrn_reflns_limit_l_min -20
_diffrn_reflns_number 19479
_diffrn_reflns_theta_full 25.00
_diffrn_reflns_theta_max 25.00
_diffrn_reflns_theta_min 2.05
_exptl_absorpt_coefficient_mu 0.397
_exptl_absorpt_correction_T_max 0.9428
_exptl_absorpt_correction_T_min 0.8573
_exptl_absorpt_correction_type multi-scan
_exptl_absorpt_process_details 'SADABS (Sheldrick, 1998a)'
_exptl_crystal_colour 'dark green'
_exptl_crystal_density_diffrn 1.158
_exptl_crystal_density_method 'not measured'
_exptl_crystal_description prism
_exptl_crystal_F_000 1302
_exptl_crystal_size_max 0.40
_exptl_crystal_size_mid 0.38
_exptl_crystal_size_min 0.15
_refine_diff_density_max 1.232
_refine_diff_density_min -0.841
_refine_diff_density_rms 0.077
_refine_ls_extinction_method none
_refine_ls_goodness_of_fit_ref 1.072
_refine_ls_hydrogen_treatment constr
_refine_ls_matrix_type full
_refine_ls_number_parameters 745
_refine_ls_number_reflns 12168
_refine_ls_number_restraints 98
_refine_ls_restrained_S_all 1.109
_refine_ls_R_factor_all 0.0557
_refine_ls_R_factor_gt 0.0481
_refine_ls_shift/su_max 0.001
_refine_ls_shift/su_mean 0.000
_refine_ls_structure_factor_coef Fsqd
_refine_ls_weighting_details 'calc w=1/[\s^2^(Fo^2^)+(0.0776P)^2^+1.9086P] where P=(Fo^2^+2Fc^2^)/3'
_refine_ls_weighting_scheme calc
_refine_ls_wR_factor_gt 0.1248
_refine_ls_wR_factor_ref 0.1301
_reflns_number_gt 10661
_reflns_number_total 12168
_reflns_threshold_expression >2sigma(I)
_cod_data_source_file c3dt50934f.txt
_cod_data_source_block innaonm
_cod_depositor_comments
;
The following automatic conversions were performed:

'_symmetry_cell_setting' value 'Triclinic' changed to 'triclinic'
according to /home/saulius/struct/CIF-dictionaries/cif_core.dic
dictionary named 'cif_core.dic' version 2.4.2 from 2011-04-26.

Automatic conversion script
Id: cif_fix_values 1891 2012-01-12 08:04:46Z andrius 
;
_cod_original_sg_symbol_H-M P-1
_cod_database_code 7023174

loop_
_symmetry_equiv_pos_as_xyz
'x, y, z'
'-x, -y, -z'

loop_
_atom_site_label
_atom_site_type_symbol
_atom_site_fract_x
_atom_site_fract_y
_atom_site_fract_z
_atom_site_U_iso_or_equiv
_atom_site_adp_type
_atom_site_occupancy
_atom_site_symmetry_multiplicity
_atom_site_calc_flag
_atom_site_refinement_flags
_atom_site_disorder_assembly
_atom_site_disorder_group
In1 In 0.207944(11) -0.235107(8) 0.276384(8) 0.02517(4) Uani 1 1 d . . .
O1 O 0.07842(11) -0.27187(9) 0.24006(9) 0.0299(3) Uani 1 1 d . . .
O2 O 0.23766(12) -0.10226(9) 0.20691(8) 0.0298(4) Uani 1 1 d . . .
N1 N 0.27130(13) -0.33662(10) 0.25036(10) 0.0262(4) Uani 1 1 d . . .
N2 N 0.22353(14) -0.20103(10) 0.37539(10) 0.0271(4) Uani 1 1 d . . .
C1 C 0.19842(16) -0.37689(12) 0.22425(12) 0.0253(5) Uani 1 1 d . . .
C2 C 0.09761(16) -0.34132(13) 0.21936(12) 0.0267(5) Uani 1 1 d . . .
C3 C 0.02074(16) -0.37895(13) 0.19394(13) 0.0283(5) Uani 1 1 d . . .
C4 C 0.04702(17) -0.45107(13) 0.17440(13) 0.0328(5) Uani 1 1 d . . .
H4A H -0.0047 -0.4766 0.1569 0.039 Uiso 1 1 calc R . .
C5 C 0.14463(18) -0.48695(13) 0.17937(13) 0.0309(5) Uani 1 1 d . . .
C6 C 0.22041(17) -0.44829(13) 0.20364(13) 0.0291(5) Uani 1 1 d . . .
H6A H 0.2882 -0.4709 0.2062 0.035 Uiso 1 1 calc R . .
C7 C -0.08885(17) -0.34179(15) 0.18795(14) 0.0361(6) Uani 1 1 d . . .
C8 C -0.0893(2) -0.24380(17) 0.12547(17) 0.0482(7) Uani 1 1 d . . .
H8A H -0.0673 -0.2387 0.0690 0.072 Uiso 1 1 calc R . .
H8B H -0.0424 -0.2109 0.1423 0.072 Uiso 1 1 calc R . .
H8C H -0.1584 -0.2194 0.1253 0.072 Uiso 1 1 calc R . .
C9 C -0.13260(19) -0.35194(18) 0.27504(16) 0.0469(7) Uani 1 1 d . . .
H9A H -0.0898 -0.3197 0.2959 0.070 Uiso 1 1 calc R . .
H9B H -0.1337 -0.4148 0.3139 0.070 Uiso 1 1 calc R . .
H9C H -0.2022 -0.3278 0.2710 0.070 Uiso 1 1 calc R . .
C10 C -0.15999(19) -0.39035(18) 0.15585(18) 0.0508(7) Uani 1 1 d . . .
H10A H -0.1331 -0.3854 0.1004 0.076 Uiso 1 1 calc R . .
H10B H -0.2283 -0.3637 0.1515 0.076 Uiso 1 1 calc R . .
H10C H -0.1639 -0.4529 0.1952 0.076 Uiso 1 1 calc R . .
C11 C 0.1658(2) -0.56860(14) 0.15973(15) 0.0392(6) Uani 1 1 d . . .
C12 C 0.0970(2) -0.64419(16) 0.22079(19) 0.0542(8) Uani 1 1 d . . .
H12A H 0.0253 -0.6259 0.2135 0.081 Uiso 1 1 calc R . .
H12B H 0.1126 -0.6583 0.2787 0.081 Uiso 1 1 calc R . .
H12C H 0.1092 -0.6966 0.2092 0.081 Uiso 1 1 calc R . .
C13 C 0.1426(3) -0.54700(18) 0.06913(18) 0.0743(10) Uani 1 1 d . . .
H13A H 0.0729 -0.5236 0.0597 0.111 Uiso 1 1 calc R . .
H13B H 0.1491 -0.6009 0.0594 0.111 Uiso 1 1 calc R . .
H13C H 0.1910 -0.5027 0.0302 0.111 Uiso 1 1 calc R . .
C14 C 0.2753(2) -0.60205(16) 0.17263(19) 0.0570(7) Uani 1 1 d . . .
H14A H 0.2839 -0.6550 0.1615 0.086 Uiso 1 1 calc R . .
H14B H 0.2905 -0.6168 0.2307 0.086 Uiso 1 1 calc R . .
H14C H 0.3220 -0.5559 0.1340 0.086 Uiso 1 1 calc R . .
C15 C 0.37023(15) -0.37426(12) 0.27011(13) 0.0259(5) Uani 1 1 d . . .
C16 C 0.38314(16) -0.45388(13) 0.34162(12) 0.0281(5) Uani 1 1 d . . .
C17 C 0.48191(17) -0.48552(15) 0.36134(14) 0.0354(6) Uani 1 1 d . . .
H17A H 0.4912 -0.5398 0.4088 0.042 Uiso 1 1 calc R . .
C18 C 0.56656(18) -0.43956(16) 0.31332(16) 0.0415(6) Uani 1 1 d . . .
H18A H 0.6334 -0.4616 0.3279 0.050 Uiso 1 1 calc R . .
C19 C 0.55269(18) -0.36166(16) 0.24421(15) 0.0405(6) Uani 1 1 d . . .
H19A H 0.6110 -0.3299 0.2118 0.049 Uiso 1 1 calc R . .
C20 C 0.45632(17) -0.32759(14) 0.21992(14) 0.0335(5) Uani 1 1 d . . .
C21 C 0.29294(17) -0.50356(14) 0.40107(13) 0.0316(5) Uani 1 1 d . . .
H21A H 0.2287 -0.4749 0.3747 0.038 Uiso 1 1 calc R . .
C22 C 0.2937(2) -0.49700(16) 0.48488(15) 0.0419(6) Uani 1 1 d . . .
H22A H 0.2328 -0.5257 0.5205 0.063 Uiso 1 1 calc R . .
H22B H 0.2939 -0.4346 0.4752 0.063 Uiso 1 1 calc R . .
H22C H 0.3550 -0.5265 0.5129 0.063 Uiso 1 1 calc R . .
C23 C 0.2920(2) -0.60066(15) 0.41479(17) 0.0470(7) Uani 1 1 d . . .
H23A H 0.2942 -0.6040 0.3603 0.070 Uiso 1 1 calc R . .
H23B H 0.2295 -0.6287 0.4482 0.070 Uiso 1 1 calc R . .
H23C H 0.3516 -0.6314 0.4447 0.070 Uiso 1 1 calc R . .
C24 C 0.44611(19) -0.24324(16) 0.14186(15) 0.0417(7) Uani 1 1 d . . .
H24A H 0.3723 -0.2259 0.1400 0.050 Uiso 1 1 calc R . .
C25 C 0.5056(3) -0.16667(18) 0.14241(19) 0.0601(9) Uani 1 1 d . . .
H25A H 0.4838 -0.1575 0.1929 0.090 Uiso 1 1 calc R . .
H25B H 0.4925 -0.1127 0.0923 0.090 Uiso 1 1 calc R . .
H25C H 0.5788 -0.1806 0.1424 0.090 Uiso 1 1 calc R . .
C26 C 0.4760(3) -0.25819(19) 0.06275(17) 0.0576(9) Uani 1 1 d . . .
H26A H 0.4337 -0.3051 0.0622 0.086 Uiso 1 1 calc R . .
H26B H 0.5480 -0.2757 0.0625 0.086 Uiso 1 1 calc R . .
H26C H 0.4653 -0.2033 0.0128 0.086 Uiso 1 1 calc R . .
C27 C 0.23493(15) -0.10996(12) 0.34635(13) 0.0257(5) Uani 1 1 d . . .
C28 C 0.24240(16) -0.05907(12) 0.25716(12) 0.0256(5) Uani 1 1 d . . .
C29 C 0.25314(17) 0.03281(13) 0.22419(13) 0.0285(5) Uani 1 1 d . . .
C30 C 0.25860(17) 0.07281(13) 0.28046(13) 0.0304(5) Uani 1 1 d . . .
H30A H 0.2671 0.1351 0.2582 0.036 Uiso 1 1 calc R . .
C31 C 0.25196(16) 0.02456(13) 0.36721(13) 0.0283(5) Uani 1 1 d . . .
C32 C 0.23853(17) -0.06659(13) 0.39929(13) 0.0293(5) Uani 1 1 d . . .
H32A H 0.2316 -0.1001 0.4585 0.035 Uiso 1 1 calc R . .
C33 C 0.2603(2) 0.08835(14) 0.12837(14) 0.0376(6) Uani 1 1 d . . .
C34 C 0.2683(3) 0.18821(15) 0.10514(16) 0.0524(8) Uani 1 1 d . . .
H34A H 0.2100 0.2071 0.1322 0.079 Uiso 1 1 calc R . .
H34B H 0.2683 0.2213 0.0440 0.079 Uiso 1 1 calc R . .
H34C H 0.3318 0.1998 0.1244 0.079 Uiso 1 1 calc R . .
C35 C 0.1651(2) 0.07556(17) 0.08993(15) 0.0471(7) Uani 1 1 d . . .
H35A H 0.1049 0.0971 0.1126 0.071 Uiso 1 1 calc R . .
H35B H 0.1571 0.0126 0.1039 0.071 Uiso 1 1 calc R . .
H35C H 0.1725 0.1088 0.0287 0.071 Uiso 1 1 calc R . .
C36 C 0.3565(2) 0.06038(16) 0.08958(16) 0.0489(7) Uani 1 1 d . . .
H36A H 0.4172 0.0764 0.1089 0.073 Uiso 1 1 calc R . .
H36B H 0.3576 0.0907 0.0281 0.073 Uiso 1 1 calc R . .
H36C H 0.3559 -0.0038 0.1069 0.073 Uiso 1 1 calc R . .
C37 C 0.26097(19) 0.06717(13) 0.42869(14) 0.0355(6) Uani 1 1 d . . .
C38 C 0.3527(2) 0.02624(17) 0.48118(18) 0.0611(8) Uani 1 1 d . . .
H38A H 0.3593 0.0535 0.5204 0.092 Uiso 1 1 calc R . .
H38B H 0.4150 0.0367 0.4438 0.092 Uiso 1 1 calc R . .
H38C H 0.3425 -0.0376 0.5129 0.092 Uiso 1 1 calc R . .
C39 C 0.1647(2) 0.04900(17) 0.48794(16) 0.0546(8) Uani 1 1 d . . .
H39A H 0.1060 0.0777 0.4555 0.082 Uiso 1 1 calc R . .
H39B H 0.1730 0.0726 0.5297 0.082 Uiso 1 1 calc R . .
H39C H 0.1534 -0.0150 0.5166 0.082 Uiso 1 1 calc R . .
C40 C 0.2755(2) 0.16706(15) 0.38499(16) 0.0494(7) Uani 1 1 d . . .
H40A H 0.2171 0.1945 0.3517 0.074 Uiso 1 1 calc R . .
H40B H 0.3382 0.1804 0.3479 0.074 Uiso 1 1 calc R . .
H40C H 0.2805 0.1905 0.4273 0.074 Uiso 1 1 calc R . .
C41 C 0.22586(17) -0.25748(12) 0.46278(13) 0.0282(5) Uani 1 1 d . . .
C42 C 0.31786(18) -0.27002(13) 0.50289(13) 0.0328(5) Uani 1 1 d . . .
C43 C 0.3174(2) -0.32659(15) 0.58824(15) 0.0433(6) Uani 1 1 d . . .
H43A H 0.3785 -0.3348 0.6162 0.052 Uiso 1 1 calc R . .
C44 C 0.2310(2) -0.37058(16) 0.63280(15) 0.0475(7) Uani 1 1 d . . .
H44A H 0.2324 -0.4081 0.6910 0.057 Uiso 1 1 calc R . .
C45 C 0.1425(2) -0.36027(15) 0.59313(15) 0.0416(7) Uani 1 1 d . . .
H45A H 0.0834 -0.3921 0.6239 0.050 Uiso 1 1 calc R . .
C46 C 0.13809(18) -0.30323(13) 0.50758(13) 0.0330(5) Uani 1 1 d . . .
C47 C 0.41628(18) -0.22798(14) 0.45422(15) 0.0386(6) Uani 1 1 d . . .
H47A H 0.3982 -0.1708 0.4071 0.046 Uiso 1 1 calc R . .
C48 C 0.4898(2) -0.20672(18) 0.50698(19) 0.0570(7) Uani 1 1 d . . .
H48A H 0.4554 -0.1679 0.5304 0.085 Uiso 1 1 calc R . .
H48B H 0.5502 -0.1770 0.4713 0.085 Uiso 1 1 calc R . .
H48C H 0.5105 -0.2618 0.5529 0.085 Uiso 1 1 calc R . .
C49 C 0.4697(2) -0.28639(16) 0.41543(16) 0.0439(7) Uani 1 1 d . . .
H49A H 0.4250 -0.2940 0.3769 0.066 Uiso 1 1 calc R . .
H49B H 0.4850 -0.3443 0.4601 0.066 Uiso 1 1 calc R . .
H49C H 0.5333 -0.2584 0.3844 0.066 Uiso 1 1 calc R . .
C50 C 0.03806(19) -0.29368(16) 0.46739(15) 0.0407(6) Uani 1 1 d . . .
H50A H 0.0523 -0.2574 0.4058 0.049 Uiso 1 1 calc R . .
C51 C -0.0405(2) -0.2425(2) 0.4984(2) 0.0702(10) Uani 1 1 d . . .
H51A H -0.1017 -0.2321 0.4670 0.105 Uiso 1 1 calc R . .
H51B H -0.0118 -0.1856 0.4896 0.105 Uiso 1 1 calc R . .
H51C H -0.0585 -0.2768 0.5584 0.105 Uiso 1 1 calc R . .
C52 C -0.0045(3) -0.38029(19) 0.4768(2) 0.0759(10) Uani 1 1 d . . .
H52A H 0.0445 -0.4086 0.4505 0.114 Uiso 1 1 calc R . .
H52B H -0.0688 -0.3694 0.4493 0.114 Uiso 1 1 calc R . .
H52C H -0.0168 -0.4192 0.5366 0.114 Uiso 1 1 calc R . .
Na1 Na -0.21717(7) 0.10192(6) 0.19180(6) 0.0426(2) Uani 1 1 d . . .
O1S O -0.13835(14) 0.11781(12) 0.30050(11) 0.0512(4) Uani 1 1 d U A .
O2S O -0.06950(16) 0.00933(13) 0.22414(13) 0.0607(6) Uani 1 1 d U A .
O3S O -0.3472(3) -0.0118(2) 0.2424(2) 0.0815(11) Uani 0.50 1 d PDU A 1
O4S O -0.3717(3) 0.1659(2) 0.2343(3) 0.0916(12) Uani 0.50 1 d PDU A 1
O3S' O -0.3312(3) -0.0104(2) 0.2711(3) 0.0815(11) Uani 0.50 1 d PDU A 2
O4S' O -0.3779(3) 0.1610(2) 0.2076(3) 0.0916(12) Uani 0.50 1 d PDU A 2
O5S O -0.2539(2) 0.11668(14) 0.05645(14) 0.0984(8) Uani 1 1 d D A .
O6S O -0.1449(2) 0.23471(18) 0.08296(15) 0.0940(9) Uani 1 1 d U A .
C1S C -0.1553(4) 0.1902(2) 0.3239(3) 0.0977(9) Uani 1 1 d U . .
H1SA H -0.1291 0.1746 0.3791 0.147 Uiso 1 1 calc R A .
H1SB H -0.2286 0.2029 0.3265 0.147 Uiso 1 1 calc R . .
H1SC H -0.1197 0.2426 0.2820 0.147 Uiso 1 1 calc R . .
C2S C -0.0336(2) 0.0942(2) 0.2989(2) 0.0707(10) Uani 1 1 d . . .
H2SA H -0.0035 0.0924 0.3495 0.085 Uiso 1 1 calc R A .
H2SB H 0.0035 0.1388 0.2487 0.085 Uiso 1 1 calc R . .
C3S C -0.0240(2) 0.0065(2) 0.2968(2) 0.0707(11) Uani 1 1 d . A .
H3SA H 0.0490 -0.0102 0.2947 0.085 Uiso 1 1 calc R . .
H3SB H -0.0584 -0.0386 0.3483 0.085 Uiso 1 1 calc R . .
C4S C -0.0464(4) -0.0684(2) 0.2107(3) 0.1138(11) Uani 1 1 d U . .
H4SA H 0.0275 -0.0728 0.2002 0.171 Uiso 1 1 calc R A .
H4SB H -0.0809 -0.0652 0.1620 0.171 Uiso 1 1 calc R . .
H4SC H -0.0701 -0.1206 0.2607 0.171 Uiso 1 1 calc R . .
C5S C -0.3165(3) -0.10174(16) 0.2951(2) 0.0977(9) Uani 1 1 d D . .
H5SA H -0.3760 -0.1405 0.3115 0.147 Uiso 0.50 1 calc PR A 1
H5SB H -0.2882 -0.1031 0.3456 0.147 Uiso 0.50 1 calc PR A 1
H5SC H -0.2647 -0.1222 0.2638 0.147 Uiso 0.50 1 calc PR A 1
H5SD H -0.3777 -0.1333 0.3278 0.147 Uiso 0.50 1 d PR A 2
H5SE H -0.2578 -0.1220 0.3297 0.147 Uiso 0.50 1 d PR A 2
H5SF H -0.3039 -0.1137 0.2450 0.147 Uiso 0.50 1 d PR A 2
C6S C -0.4346(2) 0.01366(18) 0.2815(2) 0.1027(14) Uani 1 1 d DU . .
H6SA H -0.4224 0.0059 0.3391 0.123 Uiso 0.50 1 calc PR A 1
H6SB H -0.4959 -0.0200 0.2835 0.123 Uiso 0.50 1 calc PR A 1
H6SC H -0.4534 -0.0140 0.3427 0.123 Uiso 0.50 1 d PR A 2
H6SD H -0.4771 -0.0145 0.2555 0.123 Uiso 0.50 1 d PR A 2
C7S C -0.4444(5) 0.1120(2) 0.2215(4) 0.1030(17) Uani 0.50 1 d PDU A 1
H7SA H -0.4349 0.1183 0.1627 0.124 Uiso 0.50 1 calc PR A 1
H7SB H -0.5141 0.1331 0.2299 0.124 Uiso 0.50 1 calc PR A 1
C7S' C -0.4652(4) 0.1105(2) 0.2509(5) 0.1030(17) Uani 0.50 1 d PDU A 2
H7SC H -0.5213 0.1241 0.2129 0.124 Uiso 0.50 1 calc PR A 2
H7SD H -0.4888 0.1242 0.2992 0.124 Uiso 0.50 1 calc PR A 2
C8S C -0.4003(3) 0.25363(18) 0.1806(3) 0.1138(11) Uani 1 1 d D . .
H8SA H -0.4627 0.2706 0.2049 0.171 Uiso 0.50 1 calc PR A 1
H8SB H -0.4125 0.2565 0.1252 0.171 Uiso 0.50 1 calc PR A 1
H8SC H -0.3452 0.2943 0.1748 0.171 Uiso 0.50 1 calc PR A 1
H8SD H -0.4730 0.2614 0.1933 0.171 Uiso 0.50 1 d PR A 2
H8SE H -0.3837 0.2851 0.1200 0.171 Uiso 0.50 1 d PR A 2
H8SF H -0.3595 0.2775 0.2107 0.171 Uiso 0.50 1 d PR A 2
C9S C -0.3046(5) 0.0468(3) 0.0476(4) 0.0889(13) Uani 0.50 1 d PDU A 1
H9SA H -0.2632 -0.0074 0.0698 0.133 Uiso 0.50 1 calc PR A 1
H9SB H -0.3137 0.0634 -0.0119 0.133 Uiso 0.50 1 calc PR A 1
H9SC H -0.3714 0.0366 0.0790 0.133 Uiso 0.50 1 calc PR A 1
C9S' C -0.2699(7) 0.0439(3) 0.0362(4) 0.0889(13) Uani 0.50 1 d PDU A 2
H9SD H -0.3083 -0.0021 0.0834 0.133 Uiso 0.50 1 calc PR A 2
H9SE H -0.2038 0.0198 0.0255 0.133 Uiso 0.50 1 calc PR A 2
H9SF H -0.3085 0.0640 -0.0141 0.133 Uiso 0.50 1 calc PR A 2
C10S C -0.1915(3) 0.1819(3) -0.0090(2) 0.0953(15) Uani 1 1 d . . .
H10D H -0.2215 0.1981 -0.0635 0.114 Uiso 1 1 calc R A .
H10E H -0.1227 0.1567 -0.0123 0.114 Uiso 1 1 calc R . .
C11S C -0.1827(3) 0.2601(3) 0.0057(2) 0.0956(12) Uani 1 1 d U A .
H11A H -0.1361 0.3029 -0.0385 0.115 Uiso 1 1 calc R . .
H11B H -0.2503 0.2888 0.0046 0.115 Uiso 1 1 calc R . .
C12S C -0.0864(4) 0.3002(3) 0.0856(3) 0.1295(17) Uani 1 1 d U . .
H12D H -0.0449 0.3282 0.0324 0.194 Uiso 1 1 calc R A .
H12E H -0.0415 0.2742 0.1320 0.194 Uiso 1 1 calc R . .
H12F H -0.1310 0.3446 0.0942 0.194 Uiso 1 1 calc R . .
O7S O 0.5434(4) -0.5504(2) 0.1044(2) 0.0931(12) Uani 0.50 1 d PD B 1
C13S C 0.5622(7) -0.5225(4) 0.1685(3) 0.1077(17) Uani 0.50 1 d PDU B 1
H13D H 0.5976 -0.5699 0.2130 0.161 Uiso 0.50 1 calc PR B 1
H13E H 0.4972 -0.5091 0.1923 0.161 Uiso 0.50 1 calc PR B 1
H13F H 0.6047 -0.4694 0.1444 0.161 Uiso 0.50 1 calc PR B 1
O7S' O 0.5857(3) -0.5428(2) 0.0819(2) 0.0931(12) Uani 0.50 1 d PD B 2
C13' C 0.6210(7) -0.5089(4) 0.1373(4) 0.1077(17) Uani 0.50 1 d PDU B 2
H13G H 0.6459 -0.5578 0.1870 0.161 Uiso 0.50 1 calc PR B 2
H13H H 0.5648 -0.4784 0.1547 0.161 Uiso 0.50 1 calc PR B 2
H13I H 0.6766 -0.4671 0.1083 0.161 Uiso 0.50 1 calc PR B 2
C14S C 0.5179(2) -0.47911(13) 0.02798(12) 0.0676(9) Uani 1 1 d D . .
H14D H 0.5781 -0.4414 0.0004 0.081 Uiso 0.50 1 calc PR B 1
H14E H 0.4628 -0.4422 0.0390 0.081 Uiso 0.50 1 calc PR B 1
H14F H 0.5525 -0.4222 -0.0065 0.081 Uiso 0.50 1 d PR B 2
H14G H 0.4593 -0.4684 0.0618 0.081 Uiso 0.50 1 d PR B 2

loop_
_atom_site_aniso_label
_atom_site_aniso_U_11
_atom_site_aniso_U_22
_atom_site_aniso_U_33
_atom_site_aniso_U_23
_atom_site_aniso_U_13
_atom_site_aniso_U_12
In1 0.02678(8) 0.02133(6) 0.03004(7) -0.01319(5) -0.00241(6) -0.00067(5)
O1 0.0243(7) 0.0287(6) 0.0433(7) -0.0212(5) -0.0061(6) 0.0014(6)
O2 0.0398(8) 0.0228(6) 0.0281(6) -0.0122(5) 0.0019(6) -0.0036(6)
N1 0.0230(8) 0.0247(7) 0.0347(8) -0.0159(6) -0.0043(7) 0.0010(7)
N2 0.0339(9) 0.0203(7) 0.0288(8) -0.0117(6) -0.0031(7) -0.0011(7)
C1 0.0280(10) 0.0221(8) 0.0252(9) -0.0094(7) -0.0010(8) -0.0022(8)
C2 0.0300(10) 0.0235(9) 0.0257(9) -0.0094(7) -0.0010(8) -0.0018(8)
C3 0.0271(10) 0.0301(9) 0.0276(9) -0.0117(8) -0.0026(8) -0.0026(8)
C4 0.0373(11) 0.0284(9) 0.0357(10) -0.0148(8) -0.0082(9) -0.0072(9)
C5 0.0413(12) 0.0228(9) 0.0298(9) -0.0118(7) -0.0039(9) -0.0038(9)
C6 0.0316(11) 0.0270(9) 0.0303(9) -0.0134(7) -0.0042(8) 0.0015(8)
C7 0.0266(11) 0.0419(11) 0.0422(11) -0.0193(9) -0.0052(9) -0.0030(9)
C8 0.0388(13) 0.0468(13) 0.0577(14) -0.0193(11) -0.0172(11) 0.0110(11)
C9 0.0322(12) 0.0598(14) 0.0531(13) -0.0282(11) 0.0001(11) -0.0027(11)
C10 0.0317(12) 0.0634(14) 0.0661(15) -0.0338(12) -0.0118(11) -0.0042(11)
C11 0.0483(13) 0.0315(10) 0.0474(11) -0.0252(8) -0.0069(10) -0.0018(10)
C12 0.0613(17) 0.0282(11) 0.0754(17) -0.0238(11) -0.0017(14) -0.0046(11)
C13 0.129(3) 0.0524(13) 0.0591(14) -0.0389(11) -0.0247(17) 0.0162(17)
C14 0.0593(17) 0.0460(11) 0.0866(16) -0.0493(10) 0.0021(13) 0.0009(12)
C15 0.0235(10) 0.0242(8) 0.0356(9) -0.0176(7) -0.0032(8) 0.0003(8)
C16 0.0299(11) 0.0304(9) 0.0277(9) -0.0159(7) -0.0017(8) -0.0007(8)
C17 0.0332(11) 0.0344(10) 0.0385(11) -0.0151(9) -0.0064(9) 0.0070(9)
C18 0.0258(11) 0.0504(12) 0.0516(12) -0.0246(10) -0.0051(10) 0.0063(10)
C19 0.0276(11) 0.0452(12) 0.0479(12) -0.0193(10) 0.0033(10) -0.0030(10)
C20 0.0298(11) 0.0354(10) 0.0363(10) -0.0167(8) 0.0018(9) 0.0000(9)
C21 0.0286(11) 0.0283(10) 0.0335(10) -0.0085(8) -0.0023(9) -0.0009(9)
C22 0.0439(13) 0.0408(12) 0.0399(12) -0.0166(9) 0.0053(10) -0.0056(11)
C23 0.0508(15) 0.0357(11) 0.0546(14) -0.0192(10) 0.0023(12) -0.0100(11)
C24 0.0322(12) 0.0389(12) 0.0427(13) -0.0073(10) 0.0078(10) -0.0035(10)
C25 0.079(2) 0.0424(14) 0.0550(15) -0.0183(12) 0.0100(15) -0.0112(14)
C26 0.0738(19) 0.0492(15) 0.0424(14) -0.0115(12) -0.0014(14) -0.0101(14)
C27 0.0245(10) 0.0201(8) 0.0320(9) -0.0105(7) -0.0016(8) -0.0004(8)
C28 0.0273(10) 0.0236(8) 0.0278(9) -0.0130(7) 0.0003(8) -0.0002(8)
C29 0.0325(11) 0.0222(9) 0.0305(10) -0.0110(7) 0.0005(8) -0.0011(8)
C30 0.0368(11) 0.0194(9) 0.0360(10) -0.0127(7) -0.0017(9) 0.0007(8)
C31 0.0312(11) 0.0229(9) 0.0346(10) -0.0157(7) -0.0035(8) 0.0022(8)
C32 0.0348(11) 0.0247(9) 0.0298(9) -0.0126(7) -0.0054(8) 0.0025(8)
C33 0.0540(14) 0.0256(10) 0.0313(10) -0.0113(8) 0.0062(10) -0.0056(10)
C34 0.091(2) 0.0243(11) 0.0351(12) -0.0076(9) 0.0060(13) -0.0036(12)
C35 0.0665(17) 0.0384(12) 0.0304(11) -0.0082(9) -0.0088(11) 0.0055(12)
C36 0.0666(17) 0.0366(11) 0.0422(12) -0.0183(9) 0.0190(12) -0.0121(12)
C37 0.0464(13) 0.0284(9) 0.0384(10) -0.0199(8) -0.0081(9) 0.0027(9)
C38 0.0800(18) 0.0480(12) 0.0758(14) -0.0412(10) -0.0404(13) 0.0154(13)
C39 0.0737(19) 0.0510(12) 0.0493(13) -0.0327(10) 0.0087(13) -0.0055(13)
C40 0.0748(18) 0.0319(10) 0.0509(12) -0.0257(9) -0.0075(12) -0.0030(12)
C41 0.0380(11) 0.0194(8) 0.0294(9) -0.0122(7) -0.0049(8) 0.0029(8)
C42 0.0441(12) 0.0219(9) 0.0348(10) -0.0135(8) -0.0080(9) 0.0015(9)
C43 0.0599(15) 0.0338(11) 0.0398(11) -0.0167(9) -0.0205(11) 0.0082(11)
C44 0.0781(19) 0.0298(11) 0.0293(11) -0.0073(9) -0.0047(12) 0.0034(12)
C45 0.0592(15) 0.0283(10) 0.0343(11) -0.0118(9) 0.0079(11) -0.0024(11)
C46 0.0425(12) 0.0269(9) 0.0326(10) -0.0162(8) 0.0006(9) 0.0014(9)
C47 0.0400(12) 0.0287(10) 0.0476(12) -0.0141(9) -0.0179(10) 0.0020(9)
C48 0.0428(14) 0.0617(14) 0.0854(16) -0.0470(12) -0.0198(12) 0.0047(12)
C49 0.0460(14) 0.0414(12) 0.0449(12) -0.0179(10) -0.0012(11) -0.0117(11)
C50 0.0360(12) 0.0435(12) 0.0386(12) -0.0144(10) 0.0072(10) -0.0043(10)
C51 0.0577(18) 0.0625(15) 0.103(2) -0.0472(15) -0.0104(16) 0.0164(14)
C52 0.0608(18) 0.0607(15) 0.127(2) -0.0570(15) -0.0237(17) 0.0034(14)
Na1 0.0400(5) 0.0496(5) 0.0420(4) -0.0223(4) -0.0029(4) -0.0050(4)
O1S 0.0485(10) 0.0627(7) 0.0497(8) -0.0301(6) -0.0062(8) -0.0018(8)
O2S 0.0533(11) 0.0512(7) 0.0698(11) -0.0203(7) 0.0048(10) 0.0112(9)
O3S 0.0767(16) 0.0865(14) 0.102(2) -0.0595(13) 0.0136(15) -0.0344(13)
O4S 0.0779(16) 0.1020(17) 0.076(2) -0.0223(14) 0.0032(15) 0.0204(14)
O3S' 0.0767(16) 0.0865(14) 0.102(2) -0.0595(13) 0.0136(15) -0.0344(13)
O4S' 0.0779(16) 0.1020(17) 0.076(2) -0.0223(14) 0.0032(15) 0.0204(14)
O5S 0.1089(19) 0.1402(17) 0.0689(12) -0.0642(11) 0.0099(12) -0.0552(15)
O6S 0.1145(18) 0.0845(17) 0.0529(8) 0.0061(12) -0.0204(10) -0.0324(15)
C1S 0.127(2) 0.0749(9) 0.1076(15) -0.0581(8) 0.0330(16) -0.0356(14)
C2S 0.0479(17) 0.105(2) 0.0695(17) -0.0457(16) -0.0105(14) -0.0018(16)
C3S 0.0449(16) 0.091(2) 0.0517(17) -0.0092(16) 0.0005(14) 0.0259(16)
C4S 0.114(2) 0.0687(9) 0.154(2) -0.0501(11) 0.021(2) 0.0281(15)
C5S 0.127(2) 0.0749(9) 0.1076(15) -0.0581(8) 0.0330(16) -0.0356(14)
C6S 0.064(2) 0.143(3) 0.080(2) -0.0236(19) -0.0049(17) -0.028(2)
C7S 0.097(2) 0.115(2) 0.108(3) -0.0589(18) -0.003(2) -0.001(2)
C7S' 0.097(2) 0.115(2) 0.108(3) -0.0589(18) -0.003(2) -0.001(2)
C8S 0.114(2) 0.0687(9) 0.154(2) -0.0501(11) 0.021(2) 0.0281(15)
C9S 0.100(3) 0.0975(19) 0.0885(18) -0.0570(15) -0.0124(19) -0.0033(19)
C9S' 0.100(3) 0.0975(19) 0.0885(18) -0.0570(15) -0.0124(19) -0.0033(19)
C10S 0.094(3) 0.144(3) 0.0432(16) -0.0362(19) 0.0113(18) -0.007(3)
C11S 0.097(2) 0.107(2) 0.0682(11) -0.0164(17) -0.0270(13) -0.022(2)
C12S 0.142(3) 0.118(3) 0.119(3) -0.035(2) -0.019(2) -0.046(2)
O7S 0.118(3) 0.0922(16) 0.0968(17) -0.0615(13) -0.0374(19) 0.003(2)
C13S 0.117(3) 0.113(2) 0.106(2) -0.0564(18) -0.023(2) -0.006(2)
O7S' 0.118(3) 0.0922(16) 0.0968(17) -0.0615(13) -0.0374(19) 0.003(2)
C13' 0.117(3) 0.113(2) 0.106(2) -0.0564(18) -0.023(2) -0.006(2)
C14S 0.076(2) 0.0752(16) 0.0732(16) -0.0518(13) -0.0035(15) -0.0098(16)

loop_
_atom_type_symbol
_atom_type_description
_atom_type_scat_dispersion_real
_atom_type_scat_dispersion_imag
_atom_type_scat_source
C C 0.0033 0.0016 'International Tables Vol C Tables 4.2.6.8 and 6.1.1.4'
H H 0.0000 0.0000 'International Tables Vol C Tables 4.2.6.8 and 6.1.1.4'
N N 0.0061 0.0033 'International Tables Vol C Tables 4.2.6.8 and 6.1.1.4'
O O 0.0106 0.0060 'International Tables Vol C Tables 4.2.6.8 and 6.1.1.4'
Na Na 0.0362 0.0249 'International Tables Vol C Tables 4.2.6.8 and 6.1.1.4'
In In -0.7276 1.3100 'International Tables Vol C Tables 4.2.6.8 and 6.1.1.4'

loop_
_geom_angle_atom_site_label_1
_geom_angle_atom_site_label_2
_geom_angle_atom_site_label_3
_geom_angle
_geom_angle_site_symmetry_3
N1 In1 O2 125.41(6) .
N1 In1 O1 82.00(6) .
O2 In1 O1 111.07(6) .
N1 In1 N2 131.30(7) .
O2 In1 N2 81.99(6) .
O1 In1 N2 129.09(6) .
C2 O1 In1 111.35(12) .
C28 O2 In1 111.46(11) .
C1 N1 C15 121.73(17) .
C1 N1 In1 111.27(13) .
C15 N1 In1 126.04(14) .
C27 N2 C41 120.67(18) .
C27 N2 In1 110.64(13) .
C41 N2 In1 128.68(13) .
C6 C1 N1 123.30(19) .
C6 C1 C2 120.1(2) .
N1 C1 C2 116.59(19) .
O1 C2 C3 121.77(19) .
O1 C2 C1 118.78(19) .
C3 C2 C1 119.5(2) .
C2 C3 C4 118.0(2) .
C2 C3 C7 120.6(2) .
C4 C3 C7 121.4(2) .
C5 C4 C3 123.3(2) .
C4 C5 C6 118.1(2) .
C4 C5 C11 119.8(2) .
C6 C5 C11 122.2(2) .
C5 C6 C1 121.0(2) .
C9 C7 C8 110.3(2) .
C9 C7 C3 109.60(19) .
C8 C7 C3 109.97(18) .
C9 C7 C10 108.0(2) .
C8 C7 C10 106.9(2) .
C3 C7 C10 112.1(2) .
C14 C11 C13 108.9(2) .
C14 C11 C12 106.74(19) .
C13 C11 C12 109.7(2) .
C14 C11 C5 112.8(2) .
C13 C11 C5 110.36(19) .
C12 C11 C5 108.3(2) .
C16 C15 C20 120.13(19) .
C16 C15 N1 120.76(17) .
C20 C15 N1 118.98(17) .
C17 C16 C15 118.77(19) .
C17 C16 C21 119.04(17) .
C15 C16 C21 122.08(18) .
C18 C17 C16 121.4(2) .
C19 C18 C17 119.0(2) .
C18 C19 C20 122.4(2) .
C19 C20 C15 118.18(19) .
C19 C20 C24 119.9(2) .
C15 C20 C24 122.0(2) .
C22 C21 C16 110.84(19) .
C22 C21 C23 110.32(18) .
C16 C21 C23 111.72(19) .
C20 C24 C25 112.9(2) .
C20 C24 C26 110.9(2) .
C25 C24 C26 111.1(2) .
N2 C27 C32 123.64(18) .
N2 C27 C28 117.16(19) .
C32 C27 C28 119.20(17) .
O2 C28 C29 121.89(17) .
O2 C28 C27 118.29(17) .
C29 C28 C27 119.8(2) .
C28 C29 C30 118.57(18) .
C28 C29 C33 120.3(2) .
C30 C29 C33 121.14(18) .
C31 C30 C29 122.50(18) .
C30 C31 C32 118.4(2) .
C30 C31 C37 122.80(18) .
C32 C31 C37 118.82(18) .
C31 C32 C27 121.52(19) .
C35 C33 C36 110.4(2) .
C35 C33 C29 110.49(19) .
C36 C33 C29 108.99(19) .
C35 C33 C34 107.1(2) .
C36 C33 C34 107.8(2) .
C29 C33 C34 112.2(2) .
C40 C37 C39 107.9(2) .
C40 C37 C31 113.17(18) .
C39 C37 C31 109.8(2) .
C40 C37 C38 108.3(2) .
C39 C37 C38 108.6(2) .
C31 C37 C38 109.0(2) .
C46 C41 C42 120.17(18) .
C46 C41 N2 119.79(19) .
C42 C41 N2 119.97(18) .
C43 C42 C41 118.3(2) .
C43 C42 C47 120.3(2) .
C41 C42 C47 121.34(18) .
C44 C43 C42 121.7(2) .
C45 C44 C43 119.9(2) .
C44 C45 C46 120.9(2) .
C41 C46 C45 119.0(2) .
C41 C46 C50 122.42(19) .
C45 C46 C50 118.6(2) .
C42 C47 C49 110.52(19) .
C42 C47 C48 113.5(2) .
C49 C47 C48 110.1(2) .
C52 C50 C46 113.6(2) .
C52 C50 C51 111.2(2) .
C46 C50 C51 111.5(2) .
O3S' Na1 O4S' 69.51(11) .
O3S' Na1 O1S 99.87(14) .
O4S' Na1 O1S 99.01(16) .
O3S' Na1 O5S 98.21(15) .
O4S' Na1 O5S 89.96(16) .
O1S Na1 O5S 161.69(8) .
O3S' Na1 O2S 95.06(10) .
O4S' Na1 O2S 160.45(13) .
O1S Na1 O2S 71.07(8) .
O5S Na1 O2S 104.52(9) .
O3S' Na1 O6S 161.73(13) .
O4S' Na1 O6S 97.15(12) .
O1S Na1 O6S 94.41(9) .
O5S Na1 O6S 68.52(9) .
O2S Na1 O6S 100.34(9) .
O3S' Na1 O3S 13.58(17) .
O4S' Na1 O3S 68.89(12) .
O1S Na1 O3S 113.45(12) .
O5S Na1 O3S 84.64(12) .
O2S Na1 O3S 98.99(10) .
O6S Na1 O3S 150.07(12) .
O3S' Na1 O4S 70.53(12) .
O4S' Na1 O4S 12.1(2) .
O1S Na1 O4S 86.95(13) .
O5S Na1 O4S 101.81(13) .
O2S Na1 O4S 151.56(12) .
O6S Na1 O4S 99.13(11) .
O3S Na1 O4S 72.87(12) .
O3S' Na1 C7S 50.84(11) .
O4S' Na1 C7S 20.75(13) .
O1S Na1 C7S 109.01(15) .
O5S Na1 C7S 84.77(15) .
O2S Na1 C7S 145.86(9) .
O6S Na1 C7S 113.52(11) .
O3S Na1 C7S 48.46(11) .
O4S Na1 C7S 28.17(12) .
C2S O1S C1S 111.9(3) .
C2S O1S Na1 110.30(18) .
C1S O1S Na1 124.9(2) .
C4S O2S C3S 111.7(3) .
C4S O2S Na1 129.3(3) .
C3S O2S Na1 112.57(18) .
C6S O3S C5S 110.1(3) .
C6S O3S Na1 111.4(2) .
C5S O3S Na1 117.8(3) .
C8S O4S C7S 103.9(4) .
C8S O4S Na1 118.0(3) .
C7S O4S Na1 97.4(4) .
C5S O3S' C6S 113.5(3) .
C5S O3S' Na1 127.1(3) .
C6S O3S' Na1 117.8(2) .
C7S' O4S' C8S 110.1(3) .
C7S' O4S' Na1 124.9(3) .
C8S O4S' Na1 124.9(3) .
C9S' O5S C9S 19.8(5) .
C9S' O5S C10S 110.4(4) .
C9S O5S C10S 124.4(4) .
C9S' O5S Na1 124.1(3) .
C9S O5S Na1 119.9(3) .
C10S O5S Na1 112.1(2) .
C11S O6S C12S 111.4(3) .
C11S O6S Na1 115.3(2) .
C12S O6S Na1 132.0(3) .
O1S C2S C3S 109.1(3) .
O2S C3S C2S 109.5(2) .
O3S' C5S O3S 23.0(3) .
O3S' C6S O3S 23.1(3) .
O3S' C6S C7S' 120.2(3) .
O3S C6S C7S' 120.1(3) .
O3S' C6S C7S 106.2(3) .
O3S C6S C7S 100.8(4) .
C7S' C6S C7S 21.0(4) .
O4S C7S C6S 112.5(4) .
O4S C7S Na1 54.5(3) .
C6S C7S Na1 84.5(3) .
O4S' C7S' C6S 107.2(3) .
O4S C8S O4S' 21.0(3) .
O5S C10S C11S 111.6(3) .
O6S C11S C10S 107.6(3) .
C14S O7S C13S 113.1(4) .
C14S O7S' C13' 108.2(4) .
O7S C14S O7S' 26.0(3) .
O7S C14S C14S 106.5(3) 2_645
O7S' C14S C14S 104.9(3) 2_645

loop_
_geom_bond_atom_site_label_1
_geom_bond_atom_site_label_2
_geom_bond_distance
_geom_bond_site_symmetry_2
In1 N1 2.0565(17) .
In1 O2 2.0645(13) .
In1 O1 2.0651(15) .
In1 N2 2.0684(18) .
O1 C2 1.359(3) .
O2 C28 1.358(3) .
N1 C1 1.399(3) .
N1 C15 1.424(3) .
N2 C27 1.392(2) .
N2 C41 1.427(2) .
C1 C6 1.394(3) .
C1 C2 1.423(3) .
C2 C3 1.404(3) .
C3 C4 1.404(3) .
C3 C7 1.539(3) .
C4 C5 1.387(3) .
C5 C6 1.392(3) .
C5 C11 1.546(3) .
C7 C9 1.533(4) .
C7 C8 1.538(3) .
C7 C10 1.540(4) .
C11 C14 1.522(4) .
C11 C13 1.531(4) .
C11 C12 1.535(3) .
C15 C16 1.408(3) .
C15 C20 1.414(3) .
C16 C17 1.395(3) .
C16 C21 1.529(3) .
C17 C18 1.383(3) .
C18 C19 1.373(3) .
C19 C20 1.391(3) .
C20 C24 1.507(3) .
C21 C22 1.522(3) .
C21 C23 1.531(3) .
C24 C25 1.525(4) .
C24 C26 1.530(4) .
C27 C32 1.400(3) .
C27 C28 1.432(3) .
C28 C29 1.398(3) .
C29 C30 1.411(3) .
C29 C33 1.541(3) .
C30 C31 1.390(3) .
C31 C32 1.393(3) .
C31 C37 1.533(3) .
C33 C35 1.531(4) .
C33 C36 1.535(4) .
C33 C34 1.542(3) .
C37 C40 1.524(3) .
C37 C39 1.527(4) .
C37 C38 1.534(4) .
C41 C46 1.398(3) .
C41 C42 1.412(3) .
C42 C43 1.396(3) .
C42 C47 1.513(3) .
C43 C44 1.372(4) .
C44 C45 1.371(4) .
C45 C46 1.406(3) .
C46 C50 1.513(3) .
C47 C49 1.525(4) .
C47 C48 1.537(4) .
C50 C52 1.506(4) .
C50 C51 1.521(4) .
Na1 O3S' 2.323(3) .
Na1 O4S' 2.340(4) .
Na1 O1S 2.356(2) .
Na1 O5S 2.372(2) .
Na1 O2S 2.381(2) .
Na1 O6S 2.404(2) .
Na1 O3S 2.429(4) .
Na1 O4S 2.463(4) .
Na1 C7S 3.001(7) .
O1S C2S 1.417(4) .
O1S C1S 1.430(4) .
O2S C4S 1.426(5) .
O2S C3S 1.434(4) .
O3S C6S 1.431(4) .
O3S C5S 1.453(3) .
O4S C8S 1.422(4) .
O4S C7S 1.429(5) .
O3S' C5S 1.406(3) .
O3S' C6S 1.420(4) .
O4S' C7S' 1.417(4) .
O4S' C8S 1.435(4) .
O5S C9S' 1.424(4) .
O5S C9S 1.431(4) .
O5S C10S 1.431(4) .
O6S C11S 1.370(5) .
O6S C12S 1.377(6) .
C2S C3S 1.477(5) .
C6S C7S' 1.517(4) .
C6S C7S 1.538(4) .
C10S C11S 1.439(6) .
O7S C14S 1.423(3) .
O7S C13S 1.428(5) .
O7S' C14S 1.425(4) .
O7S' C13' 1.427(5) .
C14S C14S 1.530(4) 2_645
